data_2105313
loop_
_publ_author_name
'Hill, Tania N.'
'Roodt, Andreas'
'Steyl, Gideon'

_publ_section_title
;
 Electronic influence of \b-diketonato-type ligands on the coordination of
 1,5-cyclooctadiene to palladium(II) as defined by `Venus fly trap'
 geometric parameters
;
_journal_coeditor_code EB5019
_journal_issue 1
_journal_name_full 'Acta Crystallographica Section B'
_journal_page_first 36
_journal_page_last 42
_journal_paper_doi 10.1107/S0108768112046733
_journal_volume 69
_journal_year 2013
_chemical_formula_moiety 'C13 H13 F6 O2 Pd, F6 P'
_chemical_formula_structural '(Pd (C8 H12) (O2 F6 C5 H)) (P F6)'
_chemical_formula_sum 'C13 H13 F12 O2 P Pd'
_chemical_formula_weight 566.6
_chemical_name_systematic
;
(hexafluoroacetylacetonato)(\h^4^-cyclo-octa-1,5-dienyl)palladium(II)
 hexafluorophosphate
;
_space_group_IT_number 14
_symmetry_cell_setting monoclinic
_symmetry_space_group_name_Hall '-P 2ybc'
_symmetry_space_group_name_H-M 'P 1 21/c 1'
_atom_sites_solution_hydrogens geom
_atom_sites_solution_primary direct
_atom_sites_solution_secondary difmap
_audit_creation_method 'WinGX routine CIF_UPDATE'
_cell_angle_alpha 90
_cell_angle_beta 93.4150(10)
_cell_angle_gamma 90
_cell_formula_units_Z 4
_cell_length_a 8.5885(2)
_cell_length_b 10.6304(2)
_cell_length_c 19.4093(4)
_cell_measurement_reflns_used 8161
_cell_measurement_temperature 100(2)
_cell_measurement_theta_max 32.60
_cell_measurement_theta_min 2.84
_cell_volume 1768.91(6)
_computing_cell_refinement 'Bruker SAINT-Plus (Bruker, 2004)'
_computing_data_collection 'Bruker APEX2 (Bruker, 2005)'
_computing_data_reduction 'Bruker SAINT-Plus and XPREP (Bruker, 2004)'
_computing_molecular_graphics 'DIAMOND 3.0c (Brandenburg & Putz, 2005)'
_computing_publication_material 'WinGX (Farrugia, 1999)'
_computing_structure_refinement 'SHELXL-97 (Sheldrick, 2008)'
_computing_structure_solution 'SHELXS-97 (Sheldrick, 2008)'
_diffrn_ambient_temperature 100(2)
_diffrn_detector_area_resol_mean 512
_diffrn_measured_fraction_theta_full 0.998
_diffrn_measured_fraction_theta_max 0.998
_diffrn_measurement_device_type 'Bruker APEX-II 4K Kappa CCD'
_diffrn_measurement_method '\f and \w scans'
_diffrn_radiation_monochromator graphite
_diffrn_radiation_source 'sealed tube'
_diffrn_radiation_type MoK\a
_diffrn_radiation_wavelength 0.71073
_diffrn_reflns_av_R_equivalents 0.0294
_diffrn_reflns_limit_h_max 11
_diffrn_reflns_limit_h_min -11
_diffrn_reflns_limit_k_max 13
_diffrn_reflns_limit_k_min -14
_diffrn_reflns_limit_l_max 25
_diffrn_reflns_limit_l_min -25
_diffrn_reflns_number 16999
_diffrn_reflns_theta_full 28
_diffrn_reflns_theta_max 28
_diffrn_reflns_theta_min 2.38
_exptl_absorpt_coefficient_mu 1.269
_exptl_absorpt_correction_T_max 0.9164
_exptl_absorpt_correction_T_min 0.6442
_exptl_absorpt_correction_type multi-scan
_exptl_absorpt_process_details 'SADABS (Bruker, 2004)'
_exptl_crystal_colour yellow
_exptl_crystal_density_diffrn 2.128
_exptl_crystal_density_method 'not measured'
_exptl_crystal_description plate
_exptl_crystal_F_000 1104
_exptl_crystal_size_max 0.38
_exptl_crystal_size_mid 0.22
_exptl_crystal_size_min 0.07
_refine_diff_density_max 0.603
_refine_diff_density_min -0.647
_refine_ls_extinction_method none
_refine_ls_goodness_of_fit_ref 1.074
_refine_ls_hydrogen_treatment constr
_refine_ls_matrix_type full
_refine_ls_number_parameters 295
_refine_ls_number_reflns 4248
_refine_ls_number_restraints 1
_refine_ls_restrained_S_all 1.074
_refine_ls_R_factor_all 0.0288
_refine_ls_R_factor_gt 0.025
_refine_ls_shift/su_max 0.001
_refine_ls_shift/su_mean 0
_refine_ls_structure_factor_coef Fsqd
_refine_ls_weighting_details 'calc w=1/[\s^2^(Fo^2^)+(0.0249P)^2^+2.0000P] where P=(Fo^2^+2Fc^2^)/3'
_refine_ls_weighting_scheme calc
_refine_ls_wR_factor_gt 0.0601
_refine_ls_wR_factor_ref 0.0623
_reflns_number_gt 3805
_reflns_number_total 4248
_reflns_threshold_expression >2\s(I)
_cod_data_source_file eb5019.cif
_cod_data_source_block 10ath3_0m
_cod_original_sg_symbol_H-M 'P 21/c'
_cod_database_code 2105313
_cod_database_fobs_code 2105313

loop_
_symmetry_equiv_pos_as_xyz
'x, y, z'
'-x, y+1/2, -z+1/2'
'-x, -y, -z'
'x, -y-1/2, z-1/2'

loop_
_atom_site_type_symbol
_atom_site_label
_atom_site_fract_x
_atom_site_fract_y
_atom_site_fract_z
_atom_site_U_iso_or_equiv
_atom_site_adp_type
_atom_site_calc_flag
_atom_site_refinement_flags
_atom_site_occupancy
_atom_site_symmetry_multiplicity
_atom_site_disorder_assembly
_atom_site_disorder_group
C C1 0.4159(3) 0.0840(2) 0.29214(11) 0.0193(4) Uani d . 1 1 . .
H H1 0.4943 0.1465 0.2774 0.023 Uiso calc R 1 1 . .
C C2 0.2635(3) 0.1129(2) 0.27037(11) 0.0204(4) Uani d . 1 1 . .
H H2 0.2527 0.1917 0.2424 0.024 Uiso calc R 1 1 . .
C C3 0.1305(3) 0.0219(2) 0.25781(11) 0.0236(5) Uani d . 1 1 . .
H H3A 0.1356 -0.0142 0.211 0.028 Uiso calc R 1 1 . .
H H3B 0.0309 0.0684 0.2592 0.028 Uiso calc R 1 1 . .
C C4 0.1312(3) -0.0856(2) 0.31034(12) 0.0245(5) Uani d . 1 1 . .
H H4A 0.0253 -0.1223 0.3104 0.029 Uiso calc R 1 1 . .
H H4B 0.2032 -0.1523 0.2963 0.029 Uiso calc R 1 1 . .
C C5 0.1811(3) -0.0420(2) 0.38289(11) 0.0204(4) Uani d . 1 1 . .
H H5 0.098 -0.0499 0.4166 0.024 Uiso calc R 1 1 . .
C C6 0.3315(3) -0.0484(2) 0.41255(12) 0.0208(4) Uani d . 1 1 . .
H H6 0.3371 -0.0611 0.4637 0.025 Uiso calc R 1 1 . .
C C7 0.4755(3) -0.0901(2) 0.37814(13) 0.0239(5) Uani d . 1 1 . .
H H7A 0.4813 -0.1831 0.3797 0.029 Uiso calc R 1 1 . .
H H7B 0.5685 -0.0568 0.4047 0.029 Uiso calc R 1 1 . .
C C8 0.4806(3) -0.0473(2) 0.30292(12) 0.0232(5) Uani d . 1 1 . .
H H8A 0.5899 -0.0493 0.2893 0.028 Uiso calc R 1 1 . .
H H8B 0.4194 -0.1067 0.2728 0.028 Uiso calc R 1 1 . .
C C9 0.2922(2) 0.4149(2) 0.40118(11) 0.0179(4) Uani d . 1 1 . .
C C10 0.2408(3) 0.4066(2) 0.46716(12) 0.0206(4) Uani d . 1 1 . .
H H10 0.2216 0.4823 0.4913 0.025 Uiso calc R 1 1 . .
C C11 0.2159(2) 0.2923(2) 0.49978(11) 0.0183(4) Uani d . 1 1 A .
C C12 0.3198(3) 0.5460(2) 0.37152(13) 0.0251(5) Uani d . 1 1 . .
C C13 0.1586(3) 0.2993(2) 0.57296(12) 0.0234(5) Uani d . 1 1 . .
O O1 0.31948(18) 0.32899(14) 0.35832(8) 0.0184(3) Uani d . 1 1 . .
O O2 0.23469(18) 0.18173(15) 0.47876(8) 0.0187(3) Uani d . 1 1 . .
F F01 -0.1961(3) 0.3528(2) 0.42928(14) 0.0760(8) Uani d . 1 1 . .
F F02 -0.1072(2) 0.1628(3) 0.46033(11) 0.0798(9) Uani d . 1 1 . .
F F03 -0.03143(16) 0.25360(14) 0.36249(8) 0.0303(3) Uani d . 1 1 . .
F F04 -0.28470(19) 0.2749(2) 0.32642(9) 0.0526(5) Uani d . 1 1 . .
F F05 -0.36114(16) 0.18714(16) 0.42473(8) 0.0312(3) Uani d . 1 1 . .
F F06 -0.1929(2) 0.08614(17) 0.35887(13) 0.0636(6) Uani d . 1 1 . .
P P01 -0.19615(7) 0.22092(6) 0.39388(3) 0.01978(12) Uani d . 1 1 . .
Pd Pd1 0.288665(19) 0.144660(15) 0.380626(8) 0.01539(6) Uani d . 1 1 A .
F F3 0.3059(2) 0.63734(14) 0.41678(9) 0.0426(4) Uani d . 1 1 . .
F F1 0.46128(19) 0.55329(15) 0.34792(9) 0.0413(4) Uani d . 1 1 . .
F F2 0.2197(2) 0.56862(16) 0.31814(10) 0.0510(5) Uani d . 1 1 . .
F F4 0.2685(3) 0.3564(3) 0.61449(10) 0.0331(7) Uani d P 0.757(6) 1 A 1
F F5 0.0308(3) 0.3603(5) 0.57533(13) 0.0448(10) Uani d P 0.757(6) 1 A 1
F F6 0.1453(5) 0.1845(2) 0.59988(13) 0.0401(8) Uani d P 0.757(6) 1 A 1
F F4B 0.254(2) 0.295(2) 0.6198(7) 0.0331(7) Uani d P 0.115(4) 1 A 2
F F5B -0.0035(16) 0.281(3) 0.5731(8) 0.024(4) Uani d P 0.115(4) 1 A 2
F F6B 0.180(3) 0.4104(14) 0.6067(8) 0.0401(8) Uani d P 0.115(4) 1 A 2
F F4C 0.2190(17) 0.2251(19) 0.6177(6) 0.0331(7) Uani d P 0.128(4) 1 A 3
F F5C 0.039(4) 0.2199(18) 0.5798(11) 0.048(7) Uani d P 0.128(4) 1 A 3
F F6C 0.068(3) 0.4122(15) 0.5823(10) 0.0401(8) Uani d P 0.128(4) 1 A 3

loop_
_atom_site_aniso_label
_atom_site_aniso_U_11
_atom_site_aniso_U_22
_atom_site_aniso_U_33
_atom_site_aniso_U_12
_atom_site_aniso_U_13
_atom_site_aniso_U_23
C1 0.0252(11) 0.0215(11) 0.0120(10) -0.0032(9) 0.0067(8) -0.0021(8)
C2 0.0283(11) 0.0254(11) 0.0075(9) -0.0001(9) 0.0029(8) -0.0020(8)
C3 0.0237(11) 0.0331(13) 0.0138(10) -0.0022(9) -0.0011(9) -0.0051(9)
C4 0.0259(11) 0.0310(13) 0.0169(11) -0.0103(10) 0.0045(9) -0.0046(9)
C5 0.0252(11) 0.0210(11) 0.0155(10) -0.0088(9) 0.0054(8) -0.0011(8)
C6 0.0314(12) 0.0147(10) 0.0161(10) -0.0036(9) 0.0002(9) 0.0025(8)
C7 0.0262(11) 0.0175(11) 0.0275(12) -0.0005(9) -0.0017(9) 0.0011(9)
C8 0.0224(11) 0.0225(11) 0.0252(12) -0.0005(9) 0.0044(9) -0.0053(9)
C9 0.0163(10) 0.0192(10) 0.0181(10) -0.0015(8) -0.0004(8) 0.0001(8)
C10 0.0233(11) 0.0196(11) 0.0195(11) -0.0028(8) 0.0043(9) -0.0043(9)
C11 0.0170(10) 0.0248(11) 0.0131(10) -0.0034(8) 0.0014(8) -0.0020(8)
C12 0.0309(12) 0.0205(11) 0.0245(12) -0.0038(9) 0.0069(10) 0.0002(9)
C13 0.0285(12) 0.0256(12) 0.0162(11) -0.0054(9) 0.0040(9) -0.0036(9)
O1 0.0239(8) 0.0178(7) 0.0138(7) 0.0003(6) 0.0032(6) 0.0009(6)
O2 0.0252(8) 0.0198(7) 0.0112(7) -0.0021(6) 0.0010(6) -0.0010(6)
F01 0.0679(14) 0.0589(14) 0.106(2) -0.0280(11) 0.0448(13) -0.0577(13)
F02 0.0312(10) 0.159(3) 0.0480(12) -0.0065(12) -0.0068(9) 0.0616(14)
F03 0.0228(7) 0.0382(8) 0.0300(8) -0.0049(6) 0.0033(6) 0.0037(7)
F04 0.0308(9) 0.0821(14) 0.0433(10) -0.0123(9) -0.0100(7) 0.0405(10)
F05 0.0228(7) 0.0443(9) 0.0267(8) -0.0028(6) 0.0033(6) 0.0075(7)
F06 0.0633(13) 0.0298(9) 0.1020(17) -0.0129(9) 0.0402(12) -0.0194(10)
P01 0.0194(3) 0.0231(3) 0.0167(3) -0.0017(2) -0.0008(2) 0.0011(2)
Pd1 0.02091(9) 0.01564(9) 0.00963(9) -0.00119(6) 0.00091(6) -0.00051(6)
F3 0.0685(12) 0.0196(8) 0.0425(10) -0.0097(7) 0.0276(9) -0.0063(7)
F1 0.0412(9) 0.0323(9) 0.0533(11) -0.0077(7) 0.0272(8) 0.0052(8)
F2 0.0666(12) 0.0335(9) 0.0502(11) -0.0021(8) -0.0198(9) 0.0200(8)
F4 0.0376(12) 0.0486(18) 0.0129(9) -0.0169(12) 0.0000(7) -0.0074(10)
F5 0.0292(17) 0.081(3) 0.0251(13) 0.0207(19) 0.0082(11) -0.0037(18)
F6 0.073(2) 0.0258(12) 0.0251(12) -0.0095(15) 0.0293(14) -0.0015(10)
F4B 0.0376(12) 0.0486(18) 0.0129(9) -0.0169(12) 0.0000(7) -0.0074(10)
F5B 0.005(6) 0.044(12) 0.022(7) -0.003(7) 0.004(4) -0.013(9)
F6B 0.073(2) 0.0258(12) 0.0251(12) -0.0095(15) 0.0293(14) -0.0015(10)
F4C 0.0376(12) 0.0486(18) 0.0129(9) -0.0169(12) 0.0000(7) -0.0074(10)
F5C 0.093(18) 0.017(9) 0.040(11) -0.022(9) 0.059(12) -0.017(8)
F6C 0.073(2) 0.0258(12) 0.0251(12) -0.0095(15) 0.0293(14) -0.0015(10)

loop_
_atom_type_symbol
_atom_type_description
_atom_type_scat_dispersion_real
_atom_type_scat_dispersion_imag
_atom_type_scat_source
C C 0.0033 0.0016 'International Tables Vol C Tables 4.2.6.8 and 6.1.1.4'
H H 0 0 'International Tables Vol C Tables 4.2.6.8 and 6.1.1.4'
O O 0.0106 0.006 'International Tables Vol C Tables 4.2.6.8 and 6.1.1.4'
F F 0.0171 0.0103 'International Tables Vol C Tables 4.2.6.8 and 6.1.1.4'
P P 0.1023 0.0942 'International Tables Vol C Tables 4.2.6.8 and 6.1.1.4'
Pd Pd -0.9988 1.0072 'International Tables Vol C Tables 4.2.6.8 and 6.1.1.4'

loop_
_geom_angle_atom_site_label_1
_geom_angle_atom_site_label_2
_geom_angle_atom_site_label_3
_geom_angle
C2 C1 C8 125.4(2)
C2 C1 Pd1 70.55(12)
C8 C1 Pd1 111.12(15)
C2 C1 H1 113.9
C8 C1 H1 113.9
Pd1 C1 H1 113.9
C1 C2 C3 126.9(2)
C1 C2 Pd1 72.32(12)
C3 C2 Pd1 106.91(14)
C1 C2 H2 114
C3 C2 H2 114
Pd1 C2 H2 114
C2 C3 C4 113.51(18)
C2 C3 H3A 108.9
C4 C3 H3A 108.9
C2 C3 H3B 108.9
C4 C3 H3B 108.9
H3A C3 H3B 107.7
C5 C4 C3 112.27(19)
C5 C4 H4A 109.1
C3 C4 H4A 109.1
C5 C4 H4B 109.1
C3 C4 H4B 109.1
H4A C4 H4B 107.9
C6 C5 C4 125.1(2)
C6 C5 Pd1 70.67(12)
C4 C5 Pd1 110.72(15)
C6 C5 H5 114.1
C4 C5 H5 114.1
Pd1 C5 H5 114.1
C5 C6 C7 126.9(2)
C5 C6 Pd1 72.30(13)
C7 C6 Pd1 106.36(14)
C5 C6 H6 114.1
C7 C6 H6 114.1
Pd1 C6 H6 114.1
C6 C7 C8 113.94(19)
C6 C7 H7A 108.8
C8 C7 H7A 108.8
C6 C7 H7B 108.8
C8 C7 H7B 108.8
H7A C7 H7B 107.7
C1 C8 C7 112.02(19)
C1 C8 H8A 109.2
C7 C8 H8A 109.2
C1 C8 H8B 109.2
C7 C8 H8B 109.2
H8A C8 H8B 107.9
O1 C9 C10 130.1(2)
O1 C9 C12 111.73(19)
C10 C9 C12 118.1(2)
C9 C10 C11 122.9(2)
C9 C10 H10 118.6
C11 C10 H10 118.6
O2 C11 C10 129.9(2)
O2 C11 C13 113.63(19)
C10 C11 C13 116.4(2)
F3 C12 F1 107.9(2)
F3 C12 F2 107.8(2)
F1 C12 F2 106.5(2)
F3 C12 C9 113.4(2)
F1 C12 C9 110.4(2)
F2 C12 C9 110.52(19)
F4B C13 F4C 38.2(10)
F4B C13 F5 123.0(9)
F4C C13 F5 127.7(6)
F4B C13 F6 74.8(12)
F4C C13 F6 36.9(8)
F5 C13 F6 110.8(3)
F4B C13 F5C 113.4(15)
F4C C13 F5C 79.9(15)
F5 C13 F5C 69.6(13)
F6 C13 F5C 45.8(14)
F4B C13 F4 29.8(12)
F4C C13 F4 68.0(9)
F5 C13 F4 108.8(3)
F6 C13 F4 104.5(2)
F5C C13 F4 137.4(10)
F4B C13 F6B 66.1(14)
F4C C13 F6B 100.0(11)
F5 C13 F6B 68.5(11)
F6 C13 F6B 128.2(7)
F5C C13 F6B 125.6(10)
F4 C13 F6B 41.4(11)
F4B C13 F5B 129.1(11)
F4C C13 F5B 106.1(11)
F5 C13 F5B 38.7(11)
F6 C13 F5B 76.2(11)
F5C C13 F5B 31.5(11)
F4 C13 F5B 136.1(8)
F6B C13 F5B 103.2(12)
F4B C13 F6C 106.5(13)
F4C C13 F6C 129.4(10)
F5 C13 F6C 26.7(9)
F6 C13 F6C 130.6(7)
F5C C13 F6C 95.2(13)
F4 C13 F6C 85.0(10)
F6B C13 F6C 43.6(10)
F5B C13 F6C 65.1(12)
F4B C13 C11 117.6(8)
F4C C13 C11 117.8(6)
F5 C13 C11 112.5(2)
F6 C13 C11 111.0(2)
F5C C13 C11 110.6(7)
F4 C13 C11 108.9(2)
F6B C13 C11 116.6(6)
F5B C13 C11 111.6(6)
F6C C13 C11 111.1(7)
C9 O1 Pd1 121.67(14)
C11 O2 Pd1 121.85(14)
F01 P01 F04 91.50(15)
F01 P01 F02 90.26(16)
F04 P01 F02 178.23(15)
F01 P01 F06 178.78(15)
F04 P01 F06 89.59(13)
F02 P01 F06 88.65(15)
F01 P01 F03 89.76(10)
F04 P01 F03 89.91(8)
F02 P01 F03 90.00(9)
F06 P01 F03 89.69(9)
F01 P01 F05 90.77(10)
F04 P01 F05 89.91(8)
F02 P01 F05 90.16(9)
F06 P01 F05 89.78(10)
F03 P01 F05 179.44(9)
O2 Pd1 O1 93.03(6)
O2 Pd1 C2 160.90(8)
O1 Pd1 C2 86.93(8)
O2 Pd1 C6 87.70(8)
O1 Pd1 C6 162.45(8)
C2 Pd1 C6 98.05(9)
O2 Pd1 C1 161.58(7)
O1 Pd1 C1 92.27(7)
C2 Pd1 C1 37.14(8)
C6 Pd1 C1 82.01(9)
O2 Pd1 C5 92.11(7)
O1 Pd1 C5 160.11(8)
C2 Pd1 C5 82.01(8)
C6 Pd1 C5 37.03(8)
C1 Pd1 C5 88.84(8)

loop_
_geom_bond_atom_site_label_1
_geom_bond_atom_site_label_2
_geom_bond_distance
C1 C2 1.386(3)
C1 C8 1.512(3)
C1 Pd1 2.187(2)
C1 H1 1
C2 C3 1.505(3)
C2 Pd1 2.164(2)
C2 H2 1
C3 C4 1.531(3)
C3 H3A 0.99
C3 H3B 0.99
C4 C5 1.520(3)
C4 H4A 0.99
C4 H4B 0.99
C5 C6 1.384(3)
C5 Pd1 2.190(2)
C5 H5 1
C6 C7 1.507(3)
C6 Pd1 2.169(2)
C6 H6 1
C7 C8 1.532(3)
C7 H7A 0.99
C7 H7B 0.99
C8 H8A 0.99
C8 H8B 0.99
C9 O1 1.267(3)
C9 C10 1.382(3)
C9 C12 1.531(3)
C10 C11 1.393(3)
C10 H10 0.95
C11 O2 1.258(3)
C11 C13 1.533(3)
C12 F3 1.320(3)
C12 F1 1.326(3)
C12 F2 1.329(3)
C13 F4B 1.186(16)
C13 F4C 1.262(14)
C13 F5 1.277(4)
C13 F6 1.335(4)
C13 F5C 1.344(18)
C13 F4 1.348(3)
C13 F6B 1.357(15)
C13 F5B 1.407(14)
C13 F6C 1.45(2)
O1 Pd1 2.0275(15)
O2 Pd1 2.0257(15)
F01 P01 1.5610(19)
F02 P01 1.5852(18)
F03 P01 1.6112(15)
F04 P01 1.5820(16)
F05 P01 1.6114(15)
F06 P01 1.5867(19)

loop_
_geom_hbond_atom_site_label_D
_geom_hbond_atom_site_label_H
_geom_hbond_atom_site_label_A
_geom_hbond_site_symmetry_A
_geom_hbond_distance_DH
_geom_hbond_distance_HA
_geom_hbond_distance_DA
_geom_hbond_angle_DHA
C7 H7B F06 1_655 0.99 2.74 3.448(3) 128.7
C1 H1 F04 1_655 1 2.48 3.312(3) 140.2
C2 H2 F4B 4_565 1 2.38 3.078(16) 125.8
C2 H2 F4C 4_565 1 2.58 3.429(15) 143
C3 H3A F6B 4_565 0.99 2.36 3.075(14) 128.7
C3 H3B F2 2_545 0.99 2.55 3.307(3) 133.2
C8 H8B F04 2_545 0.99 2.52 3.493(3) 166.5
C4 H4A F6 3_556 0.99 2.43 3.205(4) 134.4
C5 H5 F5C 3_556 1 2.16 2.798(15) 120.2
C6 H6 F05 3_556 1 2.54 3.481(3) 155.8
C7 H7A F3 1_545 0.99 2.56 3.348(3) 136.3
C10 H10 F01 3_566 0.95 2.35 3.289(3) 168.4
C10 H10 F3 . 0.95 2.34 2.711(3) 102.8

loop_
_geom_torsion_atom_site_label_1
_geom_torsion_atom_site_label_2
_geom_torsion_atom_site_label_3
_geom_torsion_atom_site_label_4
_geom_torsion
C8 C1 C2 C3 4.4(4)
Pd1 C1 C2 C3 -98.2(2)
C8 C1 C2 Pd1 102.6(2)
C1 C2 C3 C4 38.5(3)
Pd1 C2 C3 C4 -41.8(2)
C2 C3 C4 C5 38.2(3)
C3 C4 C5 C6 -94.7(3)
C3 C4 C5 Pd1 -14.3(2)
C4 C5 C6 C7 4.7(4)
Pd1 C5 C6 C7 -97.5(2)
C4 C5 C6 Pd1 102.2(2)
C5 C6 C7 C8 38.1(3)
Pd1 C6 C7 C8 -41.8(2)
C2 C1 C8 C7 -94.5(3)
Pd1 C1 C8 C7 -13.9(2)
C6 C7 C8 C1 38.1(3)
O1 C9 C10 C11 3.1(4)
C12 C9 C10 C11 -178.3(2)
C9 C10 C11 O2 0.8(4)
C9 C10 C11 C13 -179.9(2)
O1 C9 C12 F3 -174.4(2)
C10 C9 C12 F3 6.8(3)
O1 C9 C12 F1 -53.1(3)
C10 C9 C12 F1 128.0(2)
O1 C9 C12 F2 64.5(3)
C10 C9 C12 F2 -114.4(2)
O2 C11 C13 F4B 85.3(14)
C10 C11 C13 F4B -94.1(14)
O2 C11 C13 F4C 41.9(10)
C10 C11 C13 F4C -137.4(10)
O2 C11 C13 F5 -122.9(3)
C10 C11 C13 F5 57.8(4)
O2 C11 C13 F6 1.9(3)
C10 C11 C13 F6 -177.4(3)
O2 C11 C13 F5C -47.2(16)
C10 C11 C13 F5C 133.4(16)
O2 C11 C13 F4 116.4(2)
C10 C11 C13 F4 -62.9(3)
O2 C11 C13 F6B 160.8(13)
C10 C11 C13 F6B -18.6(13)
O2 C11 C13 F5B -81.0(13)
C10 C11 C13 F5B 99.6(13)
O2 C11 C13 F6C -151.6(11)
C10 C11 C13 F6C 29.0(11)
C10 C9 O1 Pd1 0.3(3)
C12 C9 O1 Pd1 -178.37(14)
C10 C11 O2 Pd1 -7.0(3)
C13 C11 O2 Pd1 173.76(13)
C11 O2 Pd1 O1 7.48(17)
C11 O2 Pd1 C2 -81.9(3)
C11 O2 Pd1 C6 169.93(17)
C11 O2 Pd1 C1 114.0(3)
C11 O2 Pd1 C5 -153.30(17)
C9 O1 Pd1 O2 -4.52(16)
C9 O1 Pd1 C2 156.36(17)
C9 O1 Pd1 C6 -96.5(3)
C9 O1 Pd1 C1 -166.88(17)
C9 O1 Pd1 C5 100.3(3)
C1 C2 Pd1 O2 -171.75(19)
C3 C2 Pd1 O2 -47.5(3)
C1 C2 Pd1 O1 97.86(14)
C3 C2 Pd1 O1 -137.94(16)
C1 C2 Pd1 C6 -65.22(14)
C3 C2 Pd1 C6 58.98(17)
C3 C2 Pd1 C1 124.2(2)
C1 C2 Pd1 C5 -98.71(14)
C3 C2 Pd1 C5 25.49(16)
C5 C6 Pd1 O2 96.58(13)
C7 C6 Pd1 O2 -139.15(15)
C5 C6 Pd1 O1 -170.6(2)
C7 C6 Pd1 O1 -46.4(3)
C5 C6 Pd1 C2 -65.13(14)
C7 C6 Pd1 C2 59.14(16)
C5 C6 Pd1 C1 -98.74(14)
C7 C6 Pd1 C1 25.53(15)
C7 C6 Pd1 C5 124.3(2)
C2 C1 Pd1 O2 171.5(2)
C8 C1 Pd1 O2 50.0(3)
C2 C1 Pd1 O1 -81.88(14)
C8 C1 Pd1 O1 156.63(15)
C8 C1 Pd1 C2 -121.5(2)
C2 C1 Pd1 C6 114.79(14)
C8 C1 Pd1 C6 -6.70(15)
C2 C1 Pd1 C5 78.26(14)
C8 C1 Pd1 C5 -43.23(16)
C6 C5 Pd1 O2 -83.36(13)
C4 C5 Pd1 O2 155.39(16)
C6 C5 Pd1 O1 171.71(19)
C4 C5 Pd1 O1 50.5(3)
C6 C5 Pd1 C2 114.89(14)
C4 C5 Pd1 C2 -6.36(16)
C4 C5 Pd1 C6 -121.2(2)
C6 C5 Pd1 C1 78.24(14)
C4 C5 Pd1 C1 -43.01(17)
